data_2006755
loop_
_publ_author_name
'Palmore, G. Tayhas R.'
'McBride-Wieser, Mary T.'

_publ_contact_author
; G. Tayhas R. Palmore
  Department of Chemistry
  University of California
  Davis, CA 95616
  USA
;
_publ_section_title
;
 Pyridinium Trifluoroacetate: Spoked Columns of Hydrogen-Bonded Cyclic
 Dimers
;
_journal_issue 12
_journal_name_full 'Acta Crystallographica Section C'
_journal_page_first 1904
_journal_page_last 1907
_journal_paper_doi 10.1107/S0108270197009414
_journal_volume 53
_journal_year 1997
_chemical_formula_moiety '(C5 H6 N) + , (C2 F3 O2) -'
_chemical_formula_sum 'C7 H6 F3 N O2'
_chemical_formula_weight 193.13
_chemical_melting_point 355.15
_chemical_name_common 'pyridinium trifluoroacetate'
_chemical_name_systematic
;
 ?
;
_space_group_IT_number 145
_symmetry_cell_setting trigonal
_symmetry_space_group_name_Hall 'P 32'
_symmetry_space_group_name_H-M 'P 32'
_audit_creation_method SHELXL
_cell_angle_alpha 90.00
_cell_angle_beta 90.00
_cell_angle_gamma 120.00
_cell_formula_units_Z 9
_cell_length_a 14.493(2)
_cell_length_b 14.493(2)
_cell_length_c 10.191(2)
_cell_measurement_reflns_used 29
_cell_measurement_temperature 130(2)
_cell_measurement_theta_max 25.13
_cell_measurement_theta_min 4.87
_cell_volume 1853.8(5)
_computing_cell_refinement 'P3/P4-PC software'
_computing_data_collection 'P3/P4-PC software (Siemens, 1991a)'
_computing_data_reduction 'XDISK  (Siemens, 1991b)'
_computing_molecular_graphics 'XP (Siemens, 1994)'
_computing_publication_material 'XCIF SHELXL96'
_computing_structure_refinement 'SHELXL96 (Sheldrick, 1996)'
_computing_structure_solution 'SHELXTL (Sheldrick, 1994)'
_diffrn_ambient_temperature 130(2)
_diffrn_measurement_device 'Siemens R3m/V'
_diffrn_measurement_method \q-2\q
_diffrn_radiation_monochromator graphite
_diffrn_radiation_source 'normal-focus sealed tube'
_diffrn_radiation_type MoK\a
_diffrn_radiation_wavelength 0.71073
_diffrn_reflns_av_R_equivalents 0.0000
_diffrn_reflns_av_sigmaI/netI 0.0284
_diffrn_reflns_limit_h_max 9
_diffrn_reflns_limit_h_min -18
_diffrn_reflns_limit_k_max 18
_diffrn_reflns_limit_k_min 0
_diffrn_reflns_limit_l_max 13
_diffrn_reflns_limit_l_min 0
_diffrn_reflns_number 3010
_diffrn_reflns_theta_max 27.58
_diffrn_reflns_theta_min 1.62
_diffrn_standards_decay_% <1
_diffrn_standards_interval_count 198
_diffrn_standards_number 2
_exptl_absorpt_coefficient_mu 0.157
_exptl_absorpt_correction_T_max 0.96
_exptl_absorpt_correction_T_min 0.93
_exptl_absorpt_correction_type 'XABS2 (Parkins, Moezzi & Hope, 1995)'
_exptl_absorpt_process_details empirical
_exptl_crystal_colour colourless
_exptl_crystal_density_diffrn 1.557
_exptl_crystal_density_meas ?
_exptl_crystal_description 'clear blocks'
_exptl_crystal_F_000 882
_exptl_crystal_size_max 0.62
_exptl_crystal_size_mid 0.52
_exptl_crystal_size_min 0.30
_refine_diff_density_max 0.17
_refine_diff_density_min -0.15
_refine_ls_extinction_coef 0.0008(10)
_refine_ls_extinction_method SHELXL
_refine_ls_goodness_of_fit_all 1.057
_refine_ls_goodness_of_fit_obs 1.069
_refine_ls_hydrogen_treatment mixed
_refine_ls_matrix_type full
_refine_ls_number_parameters 372
_refine_ls_number_reflns 3006
_refine_ls_number_restraints 1
_refine_ls_restrained_S_all 1.799
_refine_ls_restrained_S_obs 1.069
_refine_ls_R_factor_all 0.0303
_refine_ls_R_factor_obs .028
_refine_ls_shift/esd_max -0.004
_refine_ls_shift/esd_mean 0.000
_refine_ls_structure_factor_coef Fsqd
_refine_ls_weighting_details 'w = 1/[\s^2^(Fo^2^)+(0.0514P)^2^] where P=(Fo^2^+2Fc^2^)/3'
_refine_ls_weighting_scheme calc
_refine_ls_wR_factor_all 0.126
_refine_ls_wR_factor_obs .0734
_reflns_number_observed 2870
_reflns_number_total 3010
_reflns_observed_criterion >2sigma(I)
_cod_data_source_file bk1317.cif
_cod_data_source_block palmore_p32
_cod_depositor_comments
;
The following automatic conversions were performed:

'_chemical_melting_point' value '82\%' was changed to '355.15' - it
was converted from degrees Celsius(C) to Kelvins(K).

Automatic conversion script
Id: cif_fix_values 1646 2011-03-28 12:23:43Z adriana 

The following automatic conversions were performed:

'_chemical_melting_point' value '82\%' was changed to '355.15' - it
was converted from degrees Celsius(C) to Kelvins(K).

Automatic conversion script
Id: cif_fix_values 1715 2011-07-08 13:25:40Z adriana 

The following automatic conversions were performed:

'_exptl_crystal_density_meas' value 'not measured' was changed to '?'
- the value is perceived as not measured.

Automatic conversion script
Id: cif_fix_values 3008 2015-01-20 13:52:24Z robertas 

The following automatic conversions were performed:

'_refine_ls_weighting_scheme' value 'calc w =
1/[\s^2^(Fo^2^)+(0.0514P)^2^] where P=(Fo^2^+2Fc^2^)/3' was changed
to 'calc'. New tag '_refine_ls_weighting_details' was created. The
value of the new tag was set to 'w = 1/[\s^2^(Fo^2^)+(0.0514P)^2^]
where P=(Fo^2^+2Fc^2^)/3'.

Automatic conversion script
Id: cif_fix_values 3143 2015-03-26 13:38:13Z robertas 
;
_cod_database_code 2006755

loop_
_symmetry_equiv_pos_as_xyz
'x, y, z'
'-y, x-y, z+2/3'
'-x+y, -x, z+1/3'

loop_
_atom_site_aniso_label
_atom_site_aniso_U_11
_atom_site_aniso_U_22
_atom_site_aniso_U_33
_atom_site_aniso_U_12
_atom_site_aniso_U_13
_atom_site_aniso_U_23
N1 .036(2) .0280(14) .0297(14) .0141(12) -.0020(12) -.0060(12)
C1 .033(2) .026(2) .046(2) .0130(15) .004(2) .006(2)
C2 .040(2) .047(2) .032(2) .024(2) -.009(2) .000(2)
C3 .032(2) .040(2) .039(2) .013(2) -.0080(15) -.009(2)
C4 .039(2) .021(2) .045(2) .0083(14) .011(2) -.0024(13)
C5 .051(2) .029(2) .033(2) .024(2) .003(2) .0050(14)
N2 .0275(13) .0304(13) .0320(13) .0121(11) -.0022(11) -.0049(11)
C6 .0211(13) .0296(15) .042(2) .0088(12) .0007(14) -.0056(13)
C7 .037(2) .032(2) .044(2) .0139(13) .008(2) -.0058(15)
C8 .037(2) .029(2) .037(2) .0079(14) -.0062(15) -.0013(14)
C9 .022(2) .041(2) .045(2) .0086(14) -.0008(14) .003(2)
C10 .033(2) .044(2) .028(2) .0172(15) .0059(13) .0018(14)
N3 .0295(13) .0246(12) .0295(13) .0135(10) .0028(11) .0005(11)
C11 .043(2) .036(2) .026(2) .022(2) -.0044(13) -.0040(13)
C12 .046(2) .043(2) .036(2) .032(2) -.007(2) -.006(2)
C13 .036(2) .053(2) .043(2) .025(2) .003(2) -.005(2)
C14 .040(2) .042(2) .035(2) .0187(15) .0022(14) .0097(14)
C15 .035(2) .032(2) .034(2) .0214(13) -.0009(13) .0030(13)
C16 .0254(15) .0298(15) .0231(14) .0147(13) .0035(12) .0057(12)
C17 .033(2) .038(2) .046(2) .020(2) -.004(2) -.006(2)
O1 .0314(12) .0371(14) .0452(14) .0125(11) -.0054(11) -.0121(12)
O2 .0316(12) .0484(15) .0310(11) .0226(12) -.0038(10) -.0067(11)
F1 .057(2) .088(2) .0574(14) .0379(15) .0260(13) .004(2)
F2 .068(2) .0454(14) .106(3) .0365(15) -.006(2) -.024(2)
F3 .070(2) .100(2) .089(2) .068(2) -.033(2) -.022(2)
C18 .0266(14) .0290(14) .0278(14) .0150(12) -.0045(12) -.0004(12)
C19 .034(2) .028(2) .048(2) .0113(14) .000(2) -.0024(13)
O3 .0325(12) .0338(12) .0458(14) .0145(10) .0053(10) -.0083(10)
O4 .0299(12) .0389(13) .0348(13) .0068(10) .0050(10) -.0058(10)
F4 .123(3) .0359(13) .086(2) .012(2) .047(2) .0118(14)
F5 .064(2) .0459(15) .098(2) .0359(13) .0071(15) -.0132(14)
F6 .064(2) .067(2) .118(3) .0359(15) -.057(2) -.050(2)
C20 .0210(13) .0261(14) .031(2) .0109(11) .0035(11) .0017(12)
C21 .037(2) .031(2) .037(2) .0196(15) -.008(2) -.0063(14)
O5 .0352(12) .0340(11) .0374(12) .0167(10) -.0147(10) -.0085(10)
O6 .0370(12) .0285(11) .0348(12) .0165(10) -.0082(9) -.0063(9)
F7 .055(2) .064(2) .138(3) .0409(14) -.041(2) -.015(2)
F8 .121(3) .074(2) .087(2) .064(2) .035(2) .044(2)
F9 .134(3) .086(2) .080(2) .092(2) -.043(2) -.046(2)

loop_
_atom_site_label
_atom_site_fract_x
_atom_site_fract_y
_atom_site_fract_z
_atom_site_U_iso_or_equiv
_atom_site_thermal_displace_type
_atom_site_calc_flag
_atom_site_refinement_flags
_atom_site_occupancy
_atom_site_disorder_group
_atom_site_type_symbol
N1 .3069(2) 1.5255(2) .5873(3) .0319(6) Uani d . 1 . N
H1N .357(3) 1.566(3) .650(4) .038 Uiso d . 1 . H
C1 .2888(3) 1.5701(3) .4837(4) .0362(8) Uani d . 1 . C
H1 .333(4) 1.640(4) .464(4) .043 Uiso d . 1 . H
C2 .2087(3) 1.5093(3) .3983(4) .0389(8) Uani d . 1 . C
H2 .1955 1.5409 .3243 .047 Uiso calc R 1 . H
C3 .1468(3) 1.4010(4) .4210(4) .0388(9) Uani d . 1 . C
H3 .0918 1.3572 .3613 .047 Uiso calc R 1 . H
C4 .1652(3) 1.3569(3) .5306(3) .0378(9) Uani d . 1 . C
H4 .1217 1.2831 .5492 .045 Uiso calc R 1 . H
C5 .2477(3) 1.4218(3) .6125(4) .0358(8) Uani d . 1 . C
H5 .2627 1.3925 .6874 .043 Uiso calc R 1 . H
N2 .1369(2) 1.0235(2) .1496(3) .0310(6) Uani d . 1 . N
H2N .083(3) .955(3) .097(4) .037 Uiso d . 1 . H
C6 .0928(2) 1.0470(3) .2493(4) .0325(7) Uani d . 1 . C
H6 .012(3) 1.002(4) .252(4) .039 Uiso d . 1 . H
C7 .1556(3) 1.1256(3) .3366(4) .0391(8) Uani d . 1 . C
H7 .1245 1.1435 .4072 .047 Uiso calc R 1 . H
C8 .2637(3) 1.1778(3) .3202(4) .0382(8) Uani d . 1 . C
H8 .3083 1.2319 .3805 .046 Uiso calc R 1 . H
C9 .3084(3) 1.1529(3) .2174(4) .0396(9) Uani d . 1 . C
H9 .3835 1.1892 .2061 .048 Uiso calc R 1 . H
C10 .2429(3) 1.0744(3) .1308(3) .0361(8) Uani d . 1 . C
H10 .2722 1.0564 .0585 .043 Uiso calc R 1 . H
N3 .6418(2) 1.4504(2) .8233(3) .0279(5) Uani d . 1 . N
H3N .708(3) 1.465(3) .779(4) .033 Uiso d . 1 . H
C11 .5826(3) 1.4953(3) .7953(3) .0342(8) Uani d . 1 . C
H11 .5957 1.5361 .7174 .041 Uiso calc R 1 . H
C12 .5032(3) 1.4822(3) .8791(3) .0372(9) Uani d . 1 . C
H12 .4601 1.5128 .8596 .045 Uiso calc R 1 . H
C13 .4864(3) 1.4235(3) .9928(4) .0427(9) Uani d . 1 . C
H13 .4311 1.4135 1.0513 .051 Uiso calc R 1 . H
C14 .5490(3) 1.3796(3) 1.0221(4) .0396(8) Uani d . 1 . C
H14 .5386 1.3408 1.1011 .048 Uiso calc R 1 . H
C15 .6274(3) 1.3933(3) .9339(3) .0317(7) Uani d . 1 . C
H15 .668(3) 1.361(3) .938(4) .038 Uiso d . 1 . H
C16 .2506(3) .7816(3) .3261(3) .0257(6) Uani d . 1 . C
C17 .1772(3) .8239(3) .3757(3) .0378(9) Uani d . 1 . C
O1 .2162(2) .7182(2) .2362(3) .0400(6) Uani d . 1 . O
O2 .3376(2) .8198(2) .3871(2) .0358(6) Uani d . 1 . O
F1 .1223(2) .7657(3) .4799(3) .0669(7) Uani d . 1 . F
F2 .2292(3) .9240(2) .4130(4) .0696(9) Uani d . 1 . F
F3 .1045(3) .8117(3) .2888(4) .0756(10) Uani d . 1 . F
C18 -.0802(2) .7977(2) .0822(3) .0273(6) Uani d . 1 . C
C19 -.1495(3) .6797(3) .0436(3) .0384(9) Uani d . 1 . C
O3 -.1179(2) .8293(2) .1688(2) .0383(6) Uani d . 1 . O
O4 .0032(2) .8478(2) .0183(2) .0392(6) Uani d . 1 . O
F4 -.2023(3) .6177(2) .1417(3) .0942(12) Uani d . 1 . F
F5 -.0962(2) .6381(2) -.0120(4) .0657(8) Uani d . 1 . F
F6 -.2219(2) .6680(2) -.0455(3) .0816(11) Uani d . 1 . F
C20 .5605(2) 1.4226(2) .4231(3) .0263(6) Uani d . 1 . C
C21 .5267(3) 1.5024(3) .3764(3) .0341(8) Uani d . 1 . C
O5 .6268(2) 1.4537(2) .5131(2) .0358(5) Uani d . 1 . O
O6 .5194(2) 1.3369(2) .3614(2) .0334(5) Uani d . 1 . O
F7 .4280(3) 1.4567(3) .3338(4) .0806(12) Uani d . 1 . F
F8 .5879(3) 1.5588(3) .2748(3) .0877(11) Uani d . 1 . F
F9 .5394(3) 1.5728(3) .4662(3) .0835(12) Uani d . 1 . F

loop_
_atom_type_symbol
_atom_type_description
_atom_type_scat_dispersion_real
_atom_type_scat_dispersion_imag
_atom_type_scat_source
C C 0.0033 0.0016 'International Tables Vol C Tables 4.2.6.8 and 6.1.1.4'
H H 0.0000 0.0000 'International Tables Vol C Tables 4.2.6.8 and 6.1.1.4'
N N 0.0061 0.0033 'International Tables Vol C Tables 4.2.6.8 and 6.1.1.4'
O O 0.0106 0.0060 'International Tables Vol C Tables 4.2.6.8 and 6.1.1.4'
F F 0.0171 0.0103 'International Tables Vol C Tables 4.2.6.8 and 6.1.1.4'

loop_
_geom_angle_atom_site_label_1
_geom_angle_atom_site_label_2
_geom_angle_atom_site_label_3
_geom_angle
_geom_angle_publ_flag
C1 N1 C5 122.0(3) yes
N1 C1 C2 120.2(4) yes
C1 C2 C3 119.0(4) yes
C4 C3 C2 119.7(4) yes
C5 C4 C3 118.7(3) yes
N1 C5 C4 120.3(3) yes
C6 N2 C10 122.1(3) no
N2 C6 C7 120.2(3) no
C8 C7 C6 118.8(4) no
C7 C8 C9 120.6(4) no
C8 C9 C10 119.0(3) no
N2 C10 C9 119.3(3) no
C11 N3 C15 122.3(3) no
N3 C11 C12 119.8(3) no
C11 C12 C13 119.0(3) no
C14 C13 C12 120.7(4) no
C13 C14 C15 118.5(3) no
N3 C15 C14 119.5(3) no
O1 C16 O2 130.4(3) no
O1 C16 C17 116.1(3) yes
O2 C16 C17 113.5(3) yes
F2 C17 F3 108.7(4) yes
F2 C17 F1 107.3(3) yes
F3 C17 F1 105.3(4) yes
F2 C17 C16 113.8(3) yes
F3 C17 C16 112.8(3) yes
F1 C17 C16 108.5(3) yes
O4 C18 O3 129.7(3) no
O4 C18 C19 114.8(3) no
O3 C18 C19 115.4(3) no
F4 C19 F5 106.8(4) no
F4 C19 F6 106.3(4) no
F5 C19 F6 104.6(3) no
F4 C19 C18 113.7(3) no
F5 C19 C18 114.3(3) no
F6 C19 C18 110.5(3) no
O5 C20 O6 129.3(3) no
O5 C20 C21 115.8(3) no
O6 C20 C21 114.8(3) no
F7 C21 F9 108.4(4) no
F7 C21 F8 105.9(3) no
F9 C21 F8 105.8(4) no
F7 C21 C20 113.5(3) no
F9 C21 C20 113.3(3) no
F8 C21 C20 109.5(3) no

loop_
_geom_bond_atom_site_label_1
_geom_bond_atom_site_label_2
_geom_bond_site_symmetry_2
_geom_bond_distance
_geom_bond_publ_flag
N1 C1 . 1.330(5) yes
N1 C5 . 1.332(5) yes
C1 C2 . 1.364(6) yes
C2 C3 . 1.384(6) yes
C3 C4 . 1.377(6) yes
C4 C5 . 1.373(6) yes
N2 C6 . 1.331(5) no
N2 C10 . 1.344(5) no
C6 C7 . 1.372(5) no
C7 C8 . 1.368(5) no
C8 C9 . 1.372(6) no
C9 C10 . 1.376(5) no
N3 C11 . 1.341(4) no
N3 C15 . 1.352(4) no
C11 C12 . 1.368(6) no
C12 C13 . 1.385(6) no
C13 C14 . 1.376(5) no
C14 C15 . 1.383(5) no
C16 O1 . 1.214(4) yes
C16 O2 . 1.258(4) yes
C16 C17 . 1.555(5) yes
C17 F2 . 1.313(5) yes
C17 F3 . 1.319(5) yes
C17 F1 . 1.341(5) yes
C18 O4 . 1.239(4) no
C18 O3 . 1.240(4) no
C18 C19 . 1.539(5) no
C19 F4 . 1.306(5) no
C19 F5 . 1.322(5) no
C19 F6 . 1.333(5) no
C20 O5 . 1.238(4) no
C20 O6 . 1.246(4) no
C20 C21 . 1.541(5) no
C21 F7 . 1.314(5) no
C21 F9 . 1.314(4) no
C21 F8 . 1.342(5) no

loop_
_cod_related_entry_id
_cod_related_entry_database
_cod_related_entry_code
1 ChemSpider 273625
